data_2234845
loop_
_publ_author_name
'Shirvan, Sadif A.'
'Haydari Dezfuli, Sara'

_publ_section_title
;
 Dichloridobis(pyrazine-2-carboxamide-\k<i>N</i>^4^)zinc(II)
;
_journal_coeditor_code XU5500
_journal_issue 5
_journal_name_full 'Acta Crystallographica Section E'
_journal_page_first m546
_journal_paper_doi 10.1107/S1600536812013888
_journal_volume 68
_journal_year 2012
_chemical_formula_iupac '[Zn Cl2 (C5 H5 N3 O)2]'
_chemical_formula_moiety 'C10 H10 Cl2 N6 O2 Zn1'
_chemical_formula_sum 'C10 H10 Cl2 N6 O2 Zn'
_chemical_formula_weight 382.53
_chemical_name_systematic
;
Dichloridobis(pyrazine-2-carboxamide-\k<i>N</i>^4^)zinc(II)
;
_space_group_IT_number 11
_symmetry_cell_setting monoclinic
_symmetry_space_group_name_Hall '-P 2yb'
_symmetry_space_group_name_H-M 'P 1 21/m 1'
_atom_sites_solution_hydrogens geom
_atom_sites_solution_primary direct
_atom_sites_solution_secondary difmap
_audit_creation_method SHELXL-97
_cell_angle_alpha 90.00
_cell_angle_beta 105.131(7)
_cell_angle_gamma 90.00
_cell_formula_units_Z 2
_cell_length_a 5.4296(5)
_cell_length_b 19.7629(14)
_cell_length_c 6.8396(5)
_cell_measurement_reflns_used 5777
_cell_measurement_temperature 298(2)
_cell_measurement_theta_max 26.00
_cell_measurement_theta_min 2.06
_cell_volume 708.48(10)
_computing_cell_refinement 'SAINT (Bruker, 2007)'
_computing_data_collection 'APEX2 (Bruker, 2007)'
_computing_data_reduction 'SAINT (Bruker, 2007)'
_computing_molecular_graphics 'SHELXTL (Sheldrick, 2008)'
_computing_publication_material 'SHELXTL (Sheldrick, 2008)'
_computing_structure_refinement 'SHELXTL (Sheldrick, 2008)'
_computing_structure_solution 'SHELXTL (Sheldrick, 2008)'
_diffrn_ambient_temperature 298(2)
_diffrn_measured_fraction_theta_full 1.000
_diffrn_measured_fraction_theta_max 1.000
_diffrn_measurement_device_type 'Bruker APEXII CCD area-detector'
_diffrn_measurement_method \w
_diffrn_radiation_monochromator graphite
_diffrn_radiation_source 'fine-focus sealed tube'
_diffrn_radiation_type MoK\a
_diffrn_radiation_wavelength 0.71073
_diffrn_reflns_av_R_equivalents 0.0853
_diffrn_reflns_av_sigmaI/netI 0.0692
_diffrn_reflns_limit_h_max 6
_diffrn_reflns_limit_h_min -6
_diffrn_reflns_limit_k_max 24
_diffrn_reflns_limit_k_min -21
_diffrn_reflns_limit_l_max 8
_diffrn_reflns_limit_l_min -8
_diffrn_reflns_number 5777
_diffrn_reflns_theta_full 26.00
_diffrn_reflns_theta_max 26.00
_diffrn_reflns_theta_min 2.06
_exptl_absorpt_coefficient_mu 2.123
_exptl_absorpt_correction_T_max 0.9017
_exptl_absorpt_correction_T_min 0.8810
_exptl_absorpt_correction_type multi-scan
_exptl_absorpt_process_details '(SADABS; Bruker, 2001)'
_exptl_crystal_colour colorless
_exptl_crystal_density_diffrn 1.793
_exptl_crystal_density_method 'not measured'
_exptl_crystal_description plate
_exptl_crystal_F_000 384
_exptl_crystal_size_max 0.40
_exptl_crystal_size_mid 0.06
_exptl_crystal_size_min 0.05
_refine_diff_density_max 0.775
_refine_diff_density_min -0.652
_refine_ls_extinction_method none
_refine_ls_goodness_of_fit_ref 0.972
_refine_ls_hydrogen_treatment constr
_refine_ls_matrix_type full
_refine_ls_number_parameters 100
_refine_ls_number_reflns 1441
_refine_ls_number_restraints 0
_refine_ls_restrained_S_all 0.972
_refine_ls_R_factor_all 0.0708
_refine_ls_R_factor_gt 0.0446
_refine_ls_shift/su_max 0.003
_refine_ls_shift/su_mean 0.000
_refine_ls_structure_factor_coef Fsqd
_refine_ls_weighting_details 'calc w=1/[\s^2^(Fo^2^)+(0.0467P)^2^+0.0000P] where P=(Fo^2^+2Fc^2^)/3'
_refine_ls_weighting_scheme calc
_refine_ls_wR_factor_gt 0.0869
_refine_ls_wR_factor_ref 0.0929
_reflns_number_gt 1064
_reflns_number_total 1441
_reflns_threshold_expression I>2sigma(I)
_cod_data_source_file xu5500.cif
_cod_data_source_block I
_cod_original_sg_symbol_H-M 'P 21/m'
_cod_original_formula_sum 'C10 H10 Cl2 N6 O2 Zn1'
_cod_database_code 2234845
_cod_database_fobs_code 2234845

loop_
_symmetry_equiv_pos_as_xyz
'x, y, z'
'-x, y+1/2, -z'
'-x, -y, -z'
'x, -y-1/2, z'

loop_
_atom_site_type_symbol
_atom_site_label
_atom_site_fract_x
_atom_site_fract_y
_atom_site_fract_z
_atom_site_U_iso_or_equiv
_atom_site_adp_type
_atom_site_calc_flag
_atom_site_refinement_flags
_atom_site_occupancy
_atom_site_symmetry_multiplicity
C C1 0.3963(7) 0.3616(2) 0.4810(6) 0.0307(9) Uani d . 1 1
H H1 0.2583 0.3512 0.3724 0.037 Uiso calc R 1 1
C C2 0.6226(8) 0.3464(2) 0.8085(6) 0.0364(10) Uani d . 1 1
H H2 0.6435 0.3262 0.9347 0.044 Uiso calc R 1 1
C C3 0.8016(8) 0.3930(2) 0.7802(6) 0.0391(10) Uani d . 1 1
H H3 0.9428 0.4022 0.8873 0.047 Uiso calc R 1 1
C C4 0.5722(7) 0.4094(2) 0.4563(6) 0.0310(8) Uani d . 1 1
C C5 0.5370(8) 0.4445(2) 0.2579(6) 0.0366(9) Uani d . 1 1
N N1 0.4213(6) 0.33021(16) 0.6574(5) 0.0312(7) Uani d . 1 1
N N2 0.7776(6) 0.42473(18) 0.6048(5) 0.0366(8) Uani d . 1 1
N N3 0.7336(7) 0.4801(2) 0.2331(6) 0.0535(11) Uani d . 1 1
H H3B 0.7210 0.5022 0.1226 0.064 Uiso calc R 1 1
H H3C 0.8736 0.4812 0.3276 0.064 Uiso calc R 1 1
O O1 0.3309(6) 0.44069(17) 0.1293(4) 0.0506(8) Uani d . 1 1
Zn Zn1 0.18582(12) 0.2500 0.69002(10) 0.0304(2) Uani d S 1 2
Cl Cl1 0.1855(3) 0.2500 1.0108(2) 0.0480(4) Uani d S 1 2
Cl Cl2 -0.1427(3) 0.2500 0.4244(2) 0.0416(4) Uani d S 1 2

loop_
_atom_site_aniso_label
_atom_site_aniso_U_11
_atom_site_aniso_U_22
_atom_site_aniso_U_33
_atom_site_aniso_U_12
_atom_site_aniso_U_13
_atom_site_aniso_U_23
C1 0.0264(19) 0.030(2) 0.034(2) -0.0008(16) 0.0050(17) 0.0030(17)
C2 0.040(2) 0.038(2) 0.028(2) -0.0004(18) 0.0041(18) 0.0030(18)
C3 0.036(2) 0.046(3) 0.030(2) -0.0092(19) -0.0004(18) 0.0013(19)
C4 0.0278(19) 0.030(2) 0.034(2) -0.0010(16) 0.0063(16) -0.0002(17)
C5 0.041(2) 0.031(2) 0.036(2) -0.0065(18) 0.0050(19) 0.0002(18)
N1 0.0300(16) 0.0295(18) 0.0341(19) -0.0027(14) 0.0081(14) -0.0011(14)
N2 0.0325(18) 0.037(2) 0.037(2) -0.0053(14) 0.0032(15) -0.0011(15)
N3 0.041(2) 0.073(3) 0.042(2) -0.0229(19) 0.0026(17) 0.017(2)
O1 0.0432(17) 0.058(2) 0.0413(18) -0.0198(15) -0.0053(15) 0.0173(16)
Zn1 0.0290(3) 0.0313(4) 0.0329(4) 0.000 0.0114(3) 0.000
Cl1 0.0570(10) 0.0575(11) 0.0328(8) 0.000 0.0174(7) 0.000
Cl2 0.0303(7) 0.0525(10) 0.0408(8) 0.000 0.0069(6) 0.000

loop_
_atom_type_symbol
_atom_type_description
_atom_type_scat_dispersion_real
_atom_type_scat_dispersion_imag
_atom_type_scat_source
C C 0.0033 0.0016 'International Tables Vol C Tables 4.2.6.8 and 6.1.1.4'
H H 0.0000 0.0000 'International Tables Vol C Tables 4.2.6.8 and 6.1.1.4'
N N 0.0061 0.0033 'International Tables Vol C Tables 4.2.6.8 and 6.1.1.4'
O O 0.0106 0.0060 'International Tables Vol C Tables 4.2.6.8 and 6.1.1.4'
Zn Zn 0.2839 1.4301 'International Tables Vol C Tables 4.2.6.8 and 6.1.1.4'
Cl Cl 0.1484 0.1585 'International Tables Vol C Tables 4.2.6.8 and 6.1.1.4'

loop_
_geom_angle_atom_site_label_1
_geom_angle_atom_site_label_2
_geom_angle_atom_site_label_3
_geom_angle_site_symmetry_1
_geom_angle_site_symmetry_3
_geom_angle
N1 C1 C4 . . 121.2(4)
N1 C1 H1 . . 119.4
C4 C1 H1 . . 119.4
N1 C2 C3 . . 120.9(4)
N1 C2 H2 . . 119.6
C3 C2 H2 . . 119.6
N2 C3 C2 . . 122.1(4)
N2 C3 H3 . . 118.9
C2 C3 H3 . . 118.9
N2 C4 C1 . . 121.9(4)
N2 C4 C5 . . 118.1(3)
C1 C4 C5 . . 120.0(3)
O1 C5 N3 . . 123.5(4)
O1 C5 C4 . . 119.9(4)
N3 C5 C4 . . 116.6(4)
C1 N1 C2 . . 117.4(3)
C1 N1 Zn1 . . 122.1(3)
C2 N1 Zn1 . . 120.1(3)
C3 N2 C4 . . 116.4(3)
C5 N3 H3B . . 120.0
C5 N3 H3C . . 120.0
H3B N3 H3C . . 120.0
N1 Zn1 N1 . 4_565 99.00(18)
N1 Zn1 Cl2 . . 107.51(10)
N1 Zn1 Cl2 4_565 . 107.51(10)
N1 Zn1 Cl1 . . 105.53(9)
N1 Zn1 Cl1 4_565 . 105.53(9)
Cl2 Zn1 Cl1 . . 128.07(6)

loop_
_geom_bond_atom_site_label_1
_geom_bond_atom_site_label_2
_geom_bond_site_symmetry_2
_geom_bond_distance
_geom_bond_publ_flag
C1 N1 . 1.332(5) ?
C1 C4 . 1.384(5) ?
C1 H1 . 0.9300 ?
C2 N1 . 1.333(5) ?
C2 C3 . 1.388(6) ?
C2 H2 . 0.9300 ?
C3 N2 . 1.330(5) ?
C3 H3 . 0.9300 ?
C4 N2 . 1.333(5) ?
C4 C5 . 1.491(6) ?
C5 O1 . 1.232(5) ?
C5 N3 . 1.326(5) ?
N1 Zn1 . 2.085(3) ?
N3 H3B . 0.8600 ?
N3 H3C . 0.8600 ?
Zn1 N1 . 2.085(3) y
Zn1 N1 4_565 2.085(3) .
Zn1 Cl1 . 2.1945(16) y
Zn1 Cl2 . 2.1888(16) y

loop_
_geom_hbond_atom_site_label_D
_geom_hbond_atom_site_label_H
_geom_hbond_atom_site_label_A
_geom_hbond_site_symmetry_A
_geom_hbond_distance_DH
_geom_hbond_distance_HA
_geom_hbond_distance_DA
_geom_hbond_angle_DHA
_geom_hbond_publ_flag
N3 H3B O1 3_665 0.86 2.02 2.875(5) 175.00 yes
N3 H3C N2 3_766 0.86 2.61 3.205(5) 128.00 yes
C3 H3 O1 1_656 0.93 2.44 3.357(5) 170.00 yes

loop_
_geom_torsion_atom_site_label_1
_geom_torsion_atom_site_label_2
_geom_torsion_atom_site_label_3
_geom_torsion_atom_site_label_4
_geom_torsion_site_symmetry_4
_geom_torsion
N1 C2 C3 N2 . 1.9(7)
N1 C1 C4 N2 . 2.1(6)
N1 C1 C4 C5 . -179.0(4)
N2 C4 C5 O1 . -167.5(4)
C1 C4 C5 O1 . 13.5(6)
N2 C4 C5 N3 . 10.8(6)
C1 C4 C5 N3 . -168.2(4)
C4 C1 N1 C2 . -0.3(6)
C4 C1 N1 Zn1 . -172.5(3)
C3 C2 N1 C1 . -1.5(6)
C3 C2 N1 Zn1 . 170.7(3)
C2 C3 N2 C4 . -0.2(6)
C1 C4 N2 C3 . -1.7(6)
C5 C4 N2 C3 . 179.4(4)
C1 N1 Zn1 N1 4_565 96.5(3)
C2 N1 Zn1 N1 4_565 -75.5(3)
C1 N1 Zn1 Cl2 . -15.2(3)
C2 N1 Zn1 Cl2 . 172.9(3)
C1 N1 Zn1 Cl1 . -154.6(3)
C2 N1 Zn1 Cl1 . 33.5(3)
